data_4303015
loop_
_publ_author_name
'Thomas-C. Jagau'
'Irina P. Roof'
'Mark D. Smith'
'Hans-Conrad zur Loye'

_publ_contact_author_address
;
Department of Chemistry and Biochemistry
University of South Carolina
Columbia, South Carolina 29208
USA
;
_publ_contact_author_email zurloye@sc.edu
_publ_contact_author_fax '803 777 8508'
_publ_contact_author_name 'Professor Hans-Conrad zur Loye'
_publ_contact_author_phone '803 777 6916'
_publ_section_title
;
Crystal Growth, Structural Properties, and Photophysical Characterization
of Ln4Na2K2M2O13 (M= Nb, Ta; Ln= Nd, Sm, Eu, Gd)
;
_journal_name_full 'Inorganic Chemistry'
_journal_page_first 8220
_journal_page_last 8226
_journal_paper_doi 10.1021/ic9006873
_journal_volume 48
_journal_year 2009
_chemical_formula_moiety 'Gd4 K2 Na2 Nb2 O13'
_chemical_formula_sum 'Gd4 K2 Na2 Nb2 O13'
_chemical_formula_weight 1147.00
_chemical_name_systematic
; 
 ? 
;
_space_group_IT_number 15
_symmetry_cell_setting monoclinic
_symmetry_space_group_name_Hall '-C 2yc'
_symmetry_space_group_name_H-M 'C 1 2/c 1'
_atom_sites_solution_primary direct
_atom_sites_solution_secondary difmap
_audit_creation_method SHELXL-97
_cell_angle_alpha 90.00
_cell_angle_beta 116.4220(10)
_cell_angle_gamma 90.00
_cell_formula_units_Z 4
_cell_length_a 24.030(2)
_cell_length_b 5.6427(6)
_cell_length_c 11.1706(11)
_cell_measurement_reflns_used 3162
_cell_measurement_temperature 294(2)
_cell_measurement_theta_max 35.185
_cell_measurement_theta_min 3.649
_cell_volume 1356.4(2)
_computing_cell_refinement 'SAINT-Plus Version 6.45 (Bruker, 2001)'
_computing_data_collection 'SMART Version 5.625 (Bruker, 2001)'
_computing_data_reduction 'SAINT-Plus Version 6.45'
_computing_molecular_graphics various
_computing_publication_material 'SHELXTL Version 6.14 (Bruker, 2000)'
_computing_structure_refinement 'SHELXL-97 (Sheldrick, 1997)'
_computing_structure_solution 'SHELXS-97 (Sheldrick, 1990)'
_diffrn_ambient_temperature 294(2)
_diffrn_measured_fraction_theta_full 0.998
_diffrn_measured_fraction_theta_max 0.998
_diffrn_measurement_device_type 'Bruker SMART APEX CCD diffractometer'
_diffrn_measurement_method 'omega scans'
_diffrn_radiation_monochromator graphite
_diffrn_radiation_source 'fine-focus sealed tube'
_diffrn_radiation_type MoK\a
_diffrn_radiation_wavelength 0.71073
_diffrn_reflns_av_R_equivalents 0.0696
_diffrn_reflns_av_sigmaI/netI 0.0474
_diffrn_reflns_limit_h_max 34
_diffrn_reflns_limit_h_min -38
_diffrn_reflns_limit_k_max 9
_diffrn_reflns_limit_k_min 0
_diffrn_reflns_limit_l_max 18
_diffrn_reflns_limit_l_min 0
_diffrn_reflns_number 3613
_diffrn_reflns_theta_full 35.22
_diffrn_reflns_theta_max 35.22
_diffrn_reflns_theta_min 1.89
_exptl_absorpt_coefficient_mu 21.649
_exptl_absorpt_correction_T_max 1.0000
_exptl_absorpt_correction_T_min 0.5474
_exptl_absorpt_correction_type multi-scan
_exptl_absorpt_process_details 'TWINABS (Bruker, 2001)'
_exptl_crystal_colour colorless
_exptl_crystal_density_diffrn 5.617
_exptl_crystal_density_method 'not measured'
_exptl_crystal_description block
_exptl_crystal_F_000 2008
_exptl_crystal_size_max 0.07
_exptl_crystal_size_mid 0.06
_exptl_crystal_size_min 0.04
_refine_diff_density_max 3.603
_refine_diff_density_min -2.525
_refine_diff_density_rms 0.485
_refine_ls_extinction_coef 0.00054(3)
_refine_ls_extinction_expression Fc^*^=kFc[1+0.001xFc^2^\l^3^/sin(2\q)]^-1/4^
_refine_ls_extinction_method SHELXL
_refine_ls_goodness_of_fit_ref 0.969
_refine_ls_matrix_type full
_refine_ls_number_parameters 107
_refine_ls_number_reflns 3613
_refine_ls_number_restraints 0
_refine_ls_restrained_S_all 0.969
_refine_ls_R_factor_all 0.0487
_refine_ls_R_factor_gt 0.0366
_refine_ls_shift/su_max 0.001
_refine_ls_shift/su_mean 0.000
_refine_ls_structure_factor_coef Fsqd
_refine_ls_weighting_details 'calc w=1/[\s^2^(Fo^2^)+(0.0329P)^2^+0.0000P] where P=(Fo^2^+2Fc^2^)/3'
_refine_ls_weighting_scheme calc
_refine_ls_wR_factor_gt 0.0714
_refine_ls_wR_factor_ref 0.0750
_reflns_number_gt 2871
_reflns_number_total 3613
_reflns_threshold_expression >2sigma(I)
_cod_data_source_file ic9006873_si_001_5.cif
_cod_data_source_block nbgd
_cod_depositor_comments
;
The following automatic conversions were performed:
'_symmetry_cell_setting' value 'Monoclinic' changed to 'monoclinic'
according to '/home/saulius/struct/CIF-dictionaries/cif_core.dic'
dictionary named 'cif_core.dic' version 2.4.1 from 2010-06-29.

Automatic conversion script
Id: cif_fix_enum 1527 2010-12-29 10:47:43Z saulius 
;
_cod_original_cell_volume 1356.5(2)
_cod_original_sg_symbol_H-M 'C 2/c'
_cod_database_code 4303015

loop_
_symmetry_equiv_pos_as_xyz
'x, y, z'
'-x, y, -z+1/2'
'x+1/2, y+1/2, z'
'-x+1/2, y+1/2, -z+1/2'
'-x, -y, -z'
'x, -y, z-1/2'
'-x+1/2, -y+1/2, -z'
'x+1/2, -y+1/2, z-1/2'

loop_
_atom_site_label
_atom_site_type_symbol
_atom_site_fract_x
_atom_site_fract_y
_atom_site_fract_z
_atom_site_U_iso_or_equiv
_atom_site_adp_type
_atom_site_occupancy
_atom_site_symmetry_multiplicity
_atom_site_calc_flag
_atom_site_refinement_flags
_atom_site_disorder_assembly
_atom_site_disorder_group
Gd1 Gd 0.437424(13) 0.04528(5) 0.55072(3) 0.00891(7) Uani 1 1 d . . .
Gd2 Gd 0.062369(12) 0.03618(5) 0.17213(3) 0.00930(7) Uani 1 1 d . . .
Nb1 Nb 0.34968(2) 0.03493(9) 0.21803(5) 0.00883(10) Uani 1 1 d . . .
K1 K 0.25053(7) 0.0548(2) 0.36635(15) 0.0201(3) Uani 1 1 d . . .
Na1 Na 0.15882(11) 0.0392(4) 0.0225(2) 0.0115(5) Uani 1 1 d . . .
O1 O 0.3681(2) 0.2757(8) 0.3598(4) 0.0105(8) Uani 1 1 d . . .
O2 O 0.36514(19) 0.2251(8) 0.6232(4) 0.0117(8) Uani 1 1 d . . .
O3 O 0.1297(2) 0.3116(8) 0.1373(4) 0.0119(8) Uani 1 1 d . . .
O4 O 0.26543(19) 0.0671(7) 0.1244(5) 0.0140(8) Uani 1 1 d . . .
O5 O 0.0000 0.2416(13) 0.2500 0.0121(11) Uani 1 2 d S . .
O6 O 0.40062(19) -0.2302(8) 0.6619(4) 0.0123(8) Uani 1 1 d . . .
O7 O 0.5010(2) 0.2514(8) 0.4765(4) 0.0096(8) Uani 1 1 d . . .

loop_
_atom_site_aniso_label
_atom_site_aniso_U_11
_atom_site_aniso_U_22
_atom_site_aniso_U_33
_atom_site_aniso_U_23
_atom_site_aniso_U_13
_atom_site_aniso_U_12
Gd1 0.00830(12) 0.00906(13) 0.00856(13) -0.00024(10) 0.00302(10) -0.00054(9)
Gd2 0.00885(12) 0.00856(13) 0.00936(13) 0.00008(10) 0.00304(10) 0.00048(9)
Nb1 0.00770(19) 0.0091(2) 0.0086(2) -0.00001(18) 0.00261(17) 0.00002(16)
K1 0.0255(7) 0.0171(6) 0.0197(7) 0.0021(5) 0.0118(6) 0.0014(5)
Na1 0.0129(11) 0.0101(12) 0.0102(11) -0.0001(9) 0.0039(9) -0.0003(8)
O1 0.010(2) 0.0089(19) 0.013(2) -0.0013(15) 0.0053(17) -0.0021(15)
O2 0.0129(17) 0.009(2) 0.012(2) -0.0001(16) 0.0051(16) 0.0023(17)
O3 0.014(2) 0.011(2) 0.0098(19) 0.0009(15) 0.0040(17) 0.0020(16)
O4 0.0080(17) 0.016(2) 0.016(2) -0.0013(17) 0.0040(16) 0.0014(14)
O5 0.011(2) 0.012(3) 0.013(3) 0.000 0.005(2) 0.000
O6 0.0154(18) 0.0080(19) 0.015(2) 0.0024(16) 0.0078(17) 0.0016(17)
O7 0.0104(18) 0.0076(18) 0.012(2) -0.0004(15) 0.0055(16) 0.0005(13)

loop_
_atom_type_symbol
_atom_type_description
_atom_type_scat_dispersion_real
_atom_type_scat_dispersion_imag
_atom_type_scat_source
O O 0.0106 0.0060 'International Tables Vol C Tables 4.2.6.8 and 6.1.1.4'
Na Na 0.0362 0.0249 'International Tables Vol C Tables 4.2.6.8 and 6.1.1.4'
K K 0.2009 0.2494 'International Tables Vol C Tables 4.2.6.8 and 6.1.1.4'
Nb Nb -2.0727 0.6215 'International Tables Vol C Tables 4.2.6.8 and 6.1.1.4'
Gd Gd -0.1653 3.9035 'International Tables Vol C Tables 4.2.6.8 and 6.1.1.4'

loop_
_geom_angle_atom_site_label_1
_geom_angle_atom_site_label_2
_geom_angle_atom_site_label_3
_geom_angle
_geom_angle_site_symmetry_1
_geom_angle_site_symmetry_3
_geom_angle_publ_flag
O7 Gd1 O7 76.12(17) 5_656 . ?
O7 Gd1 O5 108.01(15) 5_656 7_556 ?
O7 Gd1 O5 80.82(12) . 7_556 ?
O7 Gd1 O6 90.23(15) 5_656 . ?
O7 Gd1 O6 162.86(15) . . ?
O5 Gd1 O6 93.92(15) 7_556 . ?
O7 Gd1 O3 73.16(15) 5_656 4_545 ?
O7 Gd1 O3 104.66(15) . 4_545 ?
O5 Gd1 O3 174.48(13) 7_556 4_545 ?
O6 Gd1 O3 80.65(15) . 4_545 ?
O7 Gd1 O1 119.78(14) 5_656 . ?
O7 Gd1 O1 73.91(14) . . ?
O5 Gd1 O1 116.93(18) 7_556 . ?
O6 Gd1 O1 122.59(15) . . ?
O3 Gd1 O1 65.92(15) 4_545 . ?
O7 Gd1 O2 157.62(15) 5_656 . ?
O7 Gd1 O2 125.63(16) . . ?
O5 Gd1 O2 74.14(11) 7_556 . ?
O6 Gd1 O2 67.40(15) . . ?
O3 Gd1 O2 102.67(14) 4_545 . ?
O1 Gd1 O2 75.90(14) . . ?
O7 Gd1 Nb1 88.04(11) 5_656 . ?
O7 Gd1 Nb1 78.72(11) . . ?
O5 Gd1 Nb1 150.03(15) 7_556 . ?
O6 Gd1 Nb1 111.60(10) . . ?
O3 Gd1 Nb1 34.31(11) 4_545 . ?
O1 Gd1 Nb1 35.62(10) . . ?
O2 Gd1 Nb1 100.67(10) . . ?
O7 Gd1 Nb1 123.81(10) 5_656 6_556 ?
O7 Gd1 Nb1 156.55(10) . 6_556 ?
O5 Gd1 Nb1 80.92(4) 7_556 6_556 ?
O6 Gd1 Nb1 33.70(11) . 6_556 ?
O3 Gd1 Nb1 93.93(11) 4_545 6_556 ?
O1 Gd1 Nb1 101.73(10) . 6_556 ?
O2 Gd1 Nb1 33.81(11) . 6_556 ?
Nb1 Gd1 Nb1 111.521(18) . 6_556 ?
O7 Gd1 Na1 159.14(11) 5_656 4 ?
O7 Gd1 Na1 89.36(12) . 4 ?
O5 Gd1 Na1 83.83(13) 7_556 4 ?
O6 Gd1 Na1 106.38(11) . 4 ?
O3 Gd1 Na1 96.74(12) 4_545 4 ?
O1 Gd1 Na1 40.29(11) . 4 ?
O2 Gd1 Na1 41.22(11) . 4 ?
Nb1 Gd1 Na1 74.31(4) . 4 ?
Nb1 Gd1 Na1 74.15(4) 6_556 4 ?
O7 Gd1 Na1 77.22(12) 5_656 4_545 ?
O7 Gd1 Na1 141.36(11) . 4_545 ?
O5 Gd1 Na1 134.39(12) 7_556 4_545 ?
O6 Gd1 Na1 40.51(11) . 4_545 ?
O3 Gd1 Na1 40.22(11) 4_545 4_545 ?
O1 Gd1 Na1 96.16(11) . 4_545 ?
O2 Gd1 Na1 85.62(11) . 4_545 ?
Nb1 Gd1 Na1 72.90(4) . 4_545 ?
Nb1 Gd1 Na1 61.28(4) 6_556 4_545 ?
Na1 Gd1 Na1 107.15(6) 4 4_545 ?
O7 Gd1 Gd2 92.79(12) 5_656 8_556 ?
O7 Gd1 Gd2 40.37(11) . 8_556 ?
O5 Gd1 Gd2 40.45(7) 7_556 8_556 ?
O6 Gd1 Gd2 132.37(10) . 8_556 ?
O3 Gd1 Gd2 145.03(11) 4_545 8_556 ?
O1 Gd1 Gd2 96.42(10) . 8_556 ?
O2 Gd1 Gd2 101.59(10) . 8_556 ?
Nb1 Gd1 Gd2 116.004(12) . 8_556 ?
Nb1 Gd1 Gd2 119.900(14) 6_556 8_556 ?
Na1 Gd1 Gd2 85.31(4) 4 8_556 ?
Na1 Gd1 Gd2 166.71(4) 4_545 8_556 ?
O7 Gd2 O5 106.44(14) 4_545 . ?
O7 Gd2 O7 75.38(17) 4_545 8_455 ?
O5 Gd2 O7 81.51(12) . 8_455 ?
O7 Gd2 O1 75.22(15) 4_545 4_545 ?
O5 Gd2 O1 166.42(14) . 4_545 ?
O7 Gd2 O1 111.70(15) 8_455 4_545 ?
O7 Gd2 O3 127.37(14) 4_545 . ?
O5 Gd2 O3 109.17(19) . . ?
O7 Gd2 O3 73.04(15) 8_455 . ?
O1 Gd2 O3 78.81(16) 4_545 . ?
O7 Gd2 O6 87.38(15) 4_545 7_546 ?
O5 Gd2 O6 98.48(15) . 7_546 ?
O7 Gd2 O6 161.90(15) 8_455 7_546 ?
O1 Gd2 O6 68.00(14) 4_545 7_546 ?
O3 Gd2 O6 123.22(15) . 7_546 ?
O7 Gd2 O2 166.42(14) 4_545 7_556 ?
O5 Gd2 O2 72.63(11) . 7_556 ?
O7 Gd2 O2 117.34(15) 8_455 7_556 ?
O1 Gd2 O2 102.49(14) 4_545 7_556 ?
O3 Gd2 O2 64.07(14) . 7_556 ?
O6 Gd2 O2 79.45(14) 7_546 7_556 ?
O7 Gd2 Nb1 158.90(10) 4_545 4 ?
O5 Gd2 Nb1 81.64(13) . 4 ?
O7 Gd2 Nb1 86.89(11) 8_455 4 ?
O1 Gd2 Nb1 101.60(11) 4_545 4 ?
O3 Gd2 Nb1 33.54(10) . 4 ?
O6 Gd2 Nb1 111.08(10) 7_546 4 ?
O2 Gd2 Nb1 34.42(10) 7_556 4 ?
O7 Gd2 Na1 91.43(11) 4_545 . ?
O5 Gd2 Na1 149.92(16) . . ?
O7 Gd2 Na1 79.87(12) 8_455 . ?
O1 Gd2 Na1 41.41(11) 4_545 . ?
O3 Gd2 Na1 42.42(11) . . ?
O6 Gd2 Na1 106.48(11) 7_546 . ?
O2 Gd2 Na1 95.43(10) 7_556 . ?
Nb1 Gd2 Na1 73.97(4) 4 . ?
O7 Gd2 Nb1 77.76(12) 4_545 4_545 ?
O5 Gd2 Nb1 132.15(12) . 4_545 ?
O7 Gd2 Nb1 142.07(10) 8_455 4_545 ?
O1 Gd2 Nb1 34.40(10) 4_545 4_545 ?
O3 Gd2 Nb1 103.94(11) . 4_545 ?
O6 Gd2 Nb1 33.70(10) 7_546 4_545 ?
O2 Gd2 Nb1 92.78(10) 7_556 4_545 ?
Nb1 Gd2 Nb1 111.686(17) 4 4_545 ?
Na1 Gd2 Nb1 74.52(4) . 4_545 ?
O7 Gd2 Na1 126.78(11) 4_545 6_556 ?
O5 Gd2 Na1 82.12(5) . 6_556 ?
O7 Gd2 Na1 155.68(11) 8_455 6_556 ?
O1 Gd2 Na1 86.21(11) 4_545 6_556 ?
O3 Gd2 Na1 95.68(11) . 6_556 ?
O6 Gd2 Na1 39.75(11) 7_546 6_556 ?
O2 Gd2 Na1 39.82(11) 7_556 6_556 ?
Nb1 Gd2 Na1 73.01(4) 4 6_556 ?
Na1 Gd2 Na1 106.63(6) . 6_556 ?
Nb1 Gd2 Na1 60.82(4) 4_545 6_556 ?
O7 Gd2 Gd1 90.76(12) 4_545 8_455 ?
O5 Gd2 Gd1 41.24(8) . 8_455 ?
O7 Gd2 Gd1 40.27(10) 8_455 8_455 ?
O1 Gd2 Gd1 151.83(10) 4_545 8_455 ?
O3 Gd2 Gd1 91.35(11) . 8_455 ?
O6 Gd2 Gd1 136.78(10) 7_546 8_455 ?
O2 Gd2 Gd1 96.55(10) 7_556 8_455 ?
Nb1 Gd2 Gd1 82.682(13) 4 8_455 ?
Na1 Gd2 Gd1 116.73(4) . 8_455 ?
Nb1 Gd2 Gd1 164.442(13) 4_545 8_455 ?
Na1 Gd2 Gd1 121.26(4) 6_556 8_455 ?
O4 Nb1 O3 110.5(2) . 4_545 ?
O4 Nb1 O2 101.24(18) . 6 ?
O3 Nb1 O2 85.58(18) 4_545 6 ?
O4 Nb1 O6 117.03(19) . 6 ?
O3 Nb1 O6 132.41(19) 4_545 6 ?
O2 Nb1 O6 87.22(18) 6 6 ?
O4 Nb1 O1 100.74(19) . . ?
O3 Nb1 O1 84.03(19) 4_545 . ?
O2 Nb1 O1 157.83(18) 6 . ?
O6 Nb1 O1 85.43(18) 6 . ?
O4 Nb1 Gd1 128.44(15) . . ?
O3 Nb1 Gd1 44.35(13) 4_545 . ?
O2 Nb1 Gd1 116.03(13) 6 . ?
O6 Nb1 Gd1 99.86(13) 6 . ?
O1 Nb1 Gd1 45.32(13) . . ?
O4 Nb1 Gd2 129.82(13) . 4_545 ?
O3 Nb1 Gd2 43.26(13) 4_545 4_545 ?
O2 Nb1 Gd2 48.12(13) 6 4_545 ?
O6 Nb1 Gd2 101.86(13) 6 4_545 ?
O1 Nb1 Gd2 113.37(13) . 4_545 ?
Gd1 Nb1 Gd2 68.420(12) . 4_545 ?
O4 Nb1 Gd1 119.76(15) . 6 ?
O3 Nb1 Gd1 112.33(13) 4_545 6 ?
O2 Nb1 Gd1 44.41(12) 6 6 ?
O6 Nb1 Gd1 42.99(13) 6 6 ?
O1 Nb1 Gd1 123.76(13) . 6 ?
Gd1 Nb1 Gd1 111.804(18) . 6 ?
Gd2 Nb1 Gd1 69.633(13) 4_545 6 ?
O4 Nb1 Gd2 118.30(13) . 4 ?
O3 Nb1 Gd2 110.63(13) 4_545 4 ?
O2 Nb1 Gd2 125.75(12) 6 4 ?
O6 Nb1 Gd2 43.07(13) 6 4 ?
O1 Nb1 Gd2 42.48(12) . 4 ?
Gd1 Nb1 Gd2 66.717(12) . 4 ?
Gd2 Nb1 Gd2 111.686(18) 4_545 4 ?
Gd1 Nb1 Gd2 82.659(14) 6 4 ?
O4 Nb1 K1 56.44(15) . . ?
O3 Nb1 K1 66.15(14) 4_545 . ?
O2 Nb1 K1 128.80(13) 6 . ?
O6 Nb1 K1 143.37(13) 6 . ?
O1 Nb1 K1 63.34(13) . . ?
Gd1 Nb1 K1 72.32(3) . . ?
Gd2 Nb1 K1 107.69(3) 4_545 . ?
Gd1 Nb1 K1 172.87(3) 6 . ?
Gd2 Nb1 K1 104.44(3) 4 . ?
O4 Nb1 K1 57.54(13) . 4_545 ?
O3 Nb1 K1 66.81(13) 4_545 4_545 ?
O2 Nb1 K1 62.54(13) 6 4_545 ?
O6 Nb1 K1 144.64(13) 6 4_545 ?
O1 Nb1 K1 129.40(13) . 4_545 ?
Gd1 Nb1 K1 109.43(3) . 4_545 ?
Gd2 Nb1 K1 72.33(3) 4_545 4_545 ?
Gd1 Nb1 K1 105.74(3) 6 4_545 ?
Gd2 Nb1 K1 171.60(3) 4 4_545 ?
K1 Nb1 K1 67.17(3) . 4_545 ?
O4 Nb1 Na1 79.81(15) . 7 ?
O3 Nb1 Na1 169.63(14) 4_545 7 ?
O2 Nb1 Na1 93.40(13) 6 7 ?
O6 Nb1 Na1 37.24(13) 6 7 ?
O1 Nb1 Na1 93.33(13) . 7 ?
Gd1 Nb1 Na1 128.55(4) . 7 ?
Gd2 Nb1 Na1 130.64(4) 4_545 7 ?
Gd1 Nb1 Na1 61.04(4) 6 7 ?
Gd2 Nb1 Na1 61.85(4) 4 7 ?
K1 Nb1 Na1 121.48(5) . 7 ?
K1 Nb1 Na1 121.71(5) 4_545 7 ?
O4 K1 O4 71.27(15) 4_545 6_556 ?
O4 K1 O4 97.78(14) 4_545 . ?
O4 K1 O4 161.86(13) 6_556 . ?
O4 K1 O4 162.28(18) 4_545 4 ?
O4 K1 O4 99.40(12) 6_556 4 ?
O4 K1 O4 94.73(13) . 4 ?
O4 K1 O2 104.72(13) 4_545 7_556 ?
O4 K1 O2 76.54(12) 6_556 7_556 ?
O4 K1 O2 120.97(12) . 7_556 ?
O4 K1 O2 57.83(12) 4 7_556 ?
O4 K1 O2 110.51(13) 4_545 . ?
O4 K1 O2 58.48(12) 6_556 . ?
O4 K1 O2 115.37(12) . . ?
O4 K1 O2 74.84(12) 4 . ?
O2 K1 O2 106.39(10) 7_556 . ?
O4 K1 O1 122.46(13) 4_545 . ?
O4 K1 O1 114.59(12) 6_556 . ?
O4 K1 O1 58.42(12) . . ?
O4 K1 O1 74.94(12) 4 . ?
O2 K1 O1 132.77(13) 7_556 . ?
O2 K1 O1 57.28(11) . . ?
O4 K1 O3 73.56(12) 4_545 4_545 ?
O4 K1 O3 101.66(12) 6_556 4_545 ?
O4 K1 O3 60.73(11) . 4_545 ?
O4 K1 O3 123.80(12) 4 4_545 ?
O2 K1 O3 177.90(12) 7_556 4_545 ?
O2 K1 O3 73.33(11) . 4_545 ?
O1 K1 O3 48.90(12) . 4_545 ?
O4 K1 O3 112.44(13) 4_545 . ?
O4 K1 O3 125.24(12) 6_556 . ?
O4 K1 O3 71.94(12) . . ?
O4 K1 O3 59.96(12) 4 . ?
O2 K1 O3 49.05(11) 7_556 . ?
O2 K1 O3 134.79(12) . . ?
O1 K1 O3 107.84(11) . . ?
O3 K1 O3 132.60(7) 4_545 . ?
O4 K1 O1 57.54(12) 4_545 4_545 ?
O4 K1 O1 110.10(12) 6_556 4_545 ?
O4 K1 O1 73.44(12) . 4_545 ?
O4 K1 O1 115.01(12) 4 4_545 ?
O2 K1 O1 74.45(11) 7_556 4_545 ?
O2 K1 O1 167.07(12) . 4_545 ?
O1 K1 O1 131.72(8) . 4_545 ?
O3 K1 O1 105.34(11) 4_545 4_545 ?
O3 K1 O1 55.57(12) . 4_545 ?
O4 K1 Na1 149.83(11) 4_545 4 ?
O4 K1 Na1 93.08(10) 6_556 4 ?
O4 K1 Na1 89.79(10) . 4 ?
O4 K1 Na1 42.12(9) 4 4 ?
O2 K1 Na1 96.01(10) 7_556 4 ?
O2 K1 Na1 41.30(9) . 4 ?
O1 K1 Na1 40.58(9) . 4 ?
O3 K1 Na1 85.13(10) 4_545 4 ?
O3 K1 Na1 97.68(10) . 4 ?
O1 K1 Na1 151.46(10) 4_545 4 ?
O4 K1 Na1 72.31(11) 4_545 6_556 ?
O4 K1 Na1 42.03(10) 6_556 6_556 ?
O4 K1 Na1 149.66(11) . 6_556 ?
O4 K1 Na1 90.62(10) 4 6_556 ?
O2 K1 Na1 41.08(9) 7_556 6_556 ?
O2 K1 Na1 94.86(9) . 6_556 ?
O1 K1 Na1 150.88(10) . 6_556 ?
O3 K1 Na1 136.83(10) 4_545 6_556 ?
O3 K1 Na1 85.23(10) . 6_556 ?
O1 K1 Na1 77.24(9) 4_545 6_556 ?
Na1 K1 Na1 113.40(6) 4 6_556 ?
O1 Na1 O2 81.85(17) 4_545 4_545 ?
O1 Na1 O4 107.54(18) 4_545 . ?
O2 Na1 O4 106.02(17) 4_545 . ?
O1 Na1 O3 83.00(18) 4_545 . ?
O2 Na1 O3 150.06(19) 4_545 . ?
O4 Na1 O3 103.11(18) . . ?
O1 Na1 O6 131.60(19) 4_545 4 ?
O2 Na1 O6 86.70(17) 4_545 4 ?
O4 Na1 O6 120.82(18) . 4 ?
O3 Na1 O6 84.28(17) . 4 ?
O1 Na1 K1 63.75(12) 4_545 4_545 ?
O2 Na1 K1 63.43(12) 4_545 4_545 ?
O4 Na1 K1 58.53(11) . 4_545 ?
O3 Na1 K1 130.05(14) . 4_545 ?
O6 Na1 K1 145.67(14) 4 4_545 ?
O1 Na1 K1 127.81(14) 4_545 6 ?
O2 Na1 K1 62.16(12) 4_545 6 ?
O4 Na1 K1 55.38(13) . 6 ?
O3 Na1 K1 144.69(15) . 6 ?
O6 Na1 K1 85.15(13) 4 6 ?
K1 Na1 K1 66.60(6) 4_545 6 ?
O1 Na1 Gd2 43.83(12) 4_545 . ?
O2 Na1 Gd2 109.41(13) 4_545 . ?
O4 Na1 Gd2 127.49(15) . . ?
O3 Na1 Gd2 44.60(12) . . ?
O6 Na1 Gd2 98.87(13) 4 . ?
K1 Na1 Gd2 106.53(7) 4_545 . ?
K1 Na1 Gd2 170.62(8) 6 . ?
O1 Na1 K1 65.11(13) 4_545 . ?
O2 Na1 K1 129.60(14) 4_545 . ?
O4 Na1 K1 55.43(13) . . ?
O3 Na1 K1 64.39(12) . . ?
O6 Na1 K1 143.69(14) 4 . ?
K1 Na1 K1 67.99(5) 4_545 . ?
K1 Na1 K1 109.47(8) 6 . ?
Gd2 Na1 K1 72.14(6) . . ?
O1 Na1 Gd1 43.75(12) 4_545 4_545 ?
O2 Na1 Gd1 44.37(11) 4_545 4_545 ?
O4 Na1 Gd1 130.46(13) . 4_545 ?
O3 Na1 Gd1 109.30(14) . 4_545 ?
O6 Na1 Gd1 99.13(13) 4 4_545 ?
K1 Na1 Gd1 71.93(5) 4_545 4_545 ?
K1 Na1 Gd1 105.60(7) 6 4_545 ?
Gd2 Na1 Gd1 65.49(4) . 4_545 ?
K1 Na1 Gd1 107.95(7) . 4_545 ?
O1 Na1 K1 129.18(15) 4_545 4 ?
O2 Na1 K1 144.01(14) 4_545 4 ?
O4 Na1 K1 52.37(11) . 4 ?
O3 Na1 K1 62.92(13) . 4 ?
O6 Na1 K1 83.63(13) 4 4 ?
K1 Na1 K1 110.13(8) 4_545 4 ?
K1 Na1 K1 82.48(7) 6 4 ?
Gd2 Na1 K1 106.31(7) . 4 ?
K1 Na1 K1 66.43(5) . 4 ?
Gd1 Na1 K1 171.60(8) 4_545 4 ?
O1 Na1 Gd1 109.79(14) 4_545 4 ?
O2 Na1 Gd1 121.80(14) 4_545 4 ?
O4 Na1 Gd1 121.97(13) . 4 ?
O3 Na1 Gd1 42.21(11) . 4 ?
O6 Na1 Gd1 42.16(11) 4 4 ?
K1 Na1 Gd1 171.92(9) 4_545 4 ?
K1 Na1 Gd1 120.88(7) 6 4 ?
Gd2 Na1 Gd1 66.40(4) . 4 ?
K1 Na1 Gd1 105.25(7) . 4 ?
Gd1 Na1 Gd1 107.14(6) 4_545 4 ?
K1 Na1 Gd1 69.61(5) 4 4 ?
Nb1 O1 Na1 153.6(2) . 4 ?
Nb1 O1 Gd2 103.12(17) . 4 ?
Na1 O1 Gd2 94.76(17) 4 4 ?
Nb1 O1 Gd1 99.07(18) . . ?
Na1 O1 Gd1 95.95(16) 4 . ?
Gd2 O1 Gd1 102.20(17) 4 . ?
Nb1 O1 K1 82.07(14) . . ?
Na1 O1 K1 75.67(13) 4 . ?
Gd2 O1 K1 163.48(19) 4 . ?
Gd1 O1 K1 92.30(13) . . ?
Nb1 O1 K1 84.50(15) . 4 ?
Na1 O1 K1 75.79(14) 4 4 ?
Gd2 O1 K1 90.90(13) 4 4 ?
Gd1 O1 K1 165.16(18) . 4 ?
K1 O1 K1 73.83(10) . 4 ?
Nb1 O2 Na1 157.1(2) 6_556 4 ?
Nb1 O2 Gd1 101.78(18) 6_556 . ?
Na1 O2 Gd1 94.41(16) 4 . ?
Nb1 O2 Gd2 97.46(17) 6_556 7_556 ?
Na1 O2 Gd2 94.78(17) 4 7_556 ?
Gd1 O2 Gd2 102.34(15) . 7_556 ?
Nb1 O2 K1 83.64(14) 6_556 7_556 ?
Na1 O2 K1 76.76(13) 4 7_556 ?
Gd1 O2 K1 164.52(18) . 7_556 ?
Gd2 O2 K1 91.19(13) 7_556 7_556 ?
Nb1 O2 K1 87.93(15) 6_556 . ?
Na1 O2 K1 75.27(13) 4 . ?
Gd1 O2 K1 91.97(13) . . ?
Gd2 O2 K1 163.27(18) 7_556 . ?
K1 O2 K1 73.61(10) 7_556 . ?
Nb1 O3 Na1 150.8(2) 4 . ?
Nb1 O3 Gd1 101.33(19) 4 4 ?
Na1 O3 Gd1 97.57(16) . 4 ?
Nb1 O3 Gd2 103.20(18) 4 . ?
Na1 O3 Gd2 92.99(17) . . ?
Gd1 O3 Gd2 105.06(17) 4 . ?
Nb1 O3 K1 80.42(15) 4 4 ?
Na1 O3 K1 77.34(14) . 4 ?
Gd1 O3 K1 90.62(13) 4 4 ?
Gd2 O3 K1 162.65(19) . 4 ?
Nb1 O3 K1 79.91(14) 4 . ?
Na1 O3 K1 75.69(13) . . ?
Gd1 O3 K1 163.17(19) 4 . ?
Gd2 O3 K1 90.83(13) . . ?
K1 O3 K1 72.94(10) 4 . ?
Nb1 O4 Na1 169.3(2) . . ?
Nb1 O4 K1 102.27(17) . 4 ?
Na1 O4 K1 86.82(14) . 4 ?
Nb1 O4 K1 99.50(18) . 6 ?
Na1 O4 K1 82.59(15) . 6 ?
K1 O4 K1 108.73(15) 4 6 ?
Nb1 O4 K1 91.65(17) . . ?
Na1 O4 K1 83.48(15) . . ?
K1 O4 K1 84.97(12) 4 . ?
K1 O4 K1 159.81(17) 6 . ?
Nb1 O4 K1 90.63(15) . 4_545 ?
Na1 O4 K1 79.34(13) . 4_545 ?
K1 O4 K1 162.27(18) 4 4_545 ?
K1 O4 K1 80.60(12) 6 4_545 ?
K1 O4 K1 82.52(12) . 4_545 ?
Gd2 O5 Gd2 120.8(3) . 2 ?
Gd2 O5 Gd1 98.312(12) . 8_455 ?
Gd2 O5 Gd1 110.718(12) 2 8_455 ?
Gd2 O5 Gd1 110.718(12) . 7_556 ?
Gd2 O5 Gd1 98.310(12) 2 7_556 ?
Gd1 O5 Gd1 119.4(3) 8_455 7_556 ?
Nb1 O6 Na1 112.2(2) 6_556 4_545 ?
Nb1 O6 Gd1 103.31(19) 6_556 . ?
Na1 O6 Gd1 97.33(17) 4_545 . ?
Nb1 O6 Gd2 103.23(18) 6_556 7_546 ?
Na1 O6 Gd2 98.81(18) 4_545 7_546 ?
Gd1 O6 Gd2 140.76(19) . 7_546 ?
Gd2 O7 Gd1 130.68(18) 4 5_656 ?
Gd2 O7 Gd1 105.85(19) 4 . ?
Gd1 O7 Gd1 103.88(17) 5_656 . ?
Gd2 O7 Gd2 104.62(17) 4 8_556 ?
Gd1 O7 Gd2 108.3(2) 5_656 8_556 ?
Gd1 O7 Gd2 99.36(15) . 8_556 ?

loop_
_geom_bond_atom_site_label_1
_geom_bond_atom_site_label_2
_geom_bond_distance
_geom_bond_site_symmetry_2
_geom_bond_publ_flag
Gd1 O7 2.343(4) 5_656 ?
Gd1 O7 2.345(4) . ?
Gd1 O5 2.384(4) 7_556 ?
Gd1 O6 2.392(4) . ?
Gd1 O3 2.395(4) 4_545 ?
Gd1 O1 2.419(4) . ?
Gd1 O2 2.440(4) . ?
Gd1 Nb1 3.3595(7) . ?
Gd1 Nb1 3.4134(6) 6_556 ?
Gd1 Na1 3.479(2) 4 ?
Gd1 Na1 3.534(2) 4_545 ?
Gd1 Gd2 3.5788(4) 8_556 ?
Gd2 O7 2.325(5) 4_545 ?
Gd2 O5 2.347(4) . ?
Gd2 O7 2.349(4) 8_455 ?
Gd2 O1 2.368(4) 4_545 ?
Gd2 O3 2.396(5) . ?
Gd2 O6 2.396(4) 7_546 ?
Gd2 O2 2.556(4) 7_556 ?
Gd2 Nb1 3.4037(6) 4 ?
Gd2 Na1 3.408(3) . ?
Gd2 Nb1 3.4153(6) 4_545 ?
Gd2 Na1 3.577(2) 6_556 ?
Gd2 Gd1 3.5788(4) 8_455 ?
Nb1 O4 1.828(4) . ?
Nb1 O3 1.932(4) 4_545 ?
Nb1 O2 1.940(4) 6 ?
Nb1 O6 1.946(4) 6 ?
Nb1 O1 1.981(4) . ?
Nb1 Gd2 3.4036(6) 4_545 ?
Nb1 Gd1 3.4133(6) 6 ?
Nb1 Gd2 3.4153(6) 4 ?
Nb1 K1 3.4564(17) . ?
Nb1 K1 3.4653(15) 4_545 ?
Nb1 Na1 3.542(2) 7 ?
K1 O4 2.787(4) 4_545 ?
K1 O4 2.827(5) 6_556 ?
K1 O4 2.881(5) . ?
K1 O4 2.924(4) 4 ?
K1 O2 3.094(4) 7_556 ?
K1 O2 3.116(4) . ?
K1 O1 3.119(5) . ?
K1 O3 3.206(5) 4_545 ?
K1 O3 3.235(5) . ?
K1 O1 3.253(5) 4_545 ?
K1 Na1 3.369(3) 4 ?
K1 Na1 3.406(3) 6_556 ?
Na1 O1 2.262(5) 4_545 ?
Na1 O2 2.299(5) 4_545 ?
Na1 O4 2.300(5) . ?
Na1 O3 2.302(5) . ?
Na1 O6 2.315(5) 4 ?
Na1 K1 3.369(3) 4_545 ?
Na1 K1 3.406(3) 6 ?
Na1 Gd1 3.479(2) 4_545 ?
Na1 K1 3.513(3) 4 ?
Na1 Gd1 3.534(2) 4 ?
O1 Na1 2.262(5) 4 ?
O1 Gd2 2.368(4) 4 ?
O1 K1 3.253(5) 4 ?
O2 Nb1 1.940(4) 6_556 ?
O2 Na1 2.299(5) 4 ?
O2 Gd2 2.556(4) 7_556 ?
O2 K1 3.094(4) 7_556 ?
O3 Nb1 1.932(4) 4 ?
O3 Gd1 2.395(4) 4 ?
O3 K1 3.206(5) 4 ?
O4 K1 2.787(4) 4 ?
O4 K1 2.826(5) 6 ?
O4 K1 2.924(4) 4_545 ?
O5 Gd2 2.347(4) 2 ?
O5 Gd1 2.384(4) 8_455 ?
O5 Gd1 2.384(4) 7_556 ?
O6 Nb1 1.946(4) 6_556 ?
O6 Na1 2.315(5) 4_545 ?
O6 Gd2 2.396(4) 7_546 ?
O7 Gd2 2.325(5) 4 ?
O7 Gd1 2.343(4) 5_656 ?
O7 Gd2 2.349(4) 8_556 ?
